data_1571809
loop_
_publ_author_name
'Nu&#xf1;ez Bahena, Erick'
'Hosseini, Kimia'
'Curto, Sheila Galv&#xe1;n'
'Schafer, Laurel L.'

_publ_section_title
;
 Understanding mechanism driven regioselectivity in zirconium-catalysed
 hydroaminoalkylation: homoallylic amines from conjugated dienes.
;
_journal_issue 27
_journal_name_full 'Chemical science'
_journal_page_first 10571
_journal_page_last 10576
_journal_paper_doi 10.1039/d4sc00636d
_journal_volume 15
_journal_year 2024
_chemical_formula_moiety 'C42 H59 N5 O2 Zr'
_chemical_formula_sum 'C42 H59 N5 O2 Zr'
_chemical_formula_weight 757.16
_space_group_crystal_system triclinic
_space_group_IT_number 2
_space_group_name_Hall '-P 1'
_space_group_name_H-M_alt 'P -1'
_atom_sites_solution_hydrogens mixed
_atom_sites_solution_primary dual
_audit_creation_date 2021-07-13
_audit_creation_method
;
Olex2 1.3
(compiled 2020.11.12 svn.r5f609507 for OlexSys, GUI svn.r6226)
;
_audit_update_record
;
2024-05-25 deposited with the CCDC.	2024-05-29 downloaded from the CCDC.
;
_cell_angle_alpha 79.490(2)
_cell_angle_beta 72.182(2)
_cell_angle_gamma 67.933(2)
_cell_formula_units_Z 2
_cell_length_a 10.6003(6)
_cell_length_b 13.7655(7)
_cell_length_c 15.6971(8)
_cell_measurement_reflns_used 9783
_cell_measurement_temperature 100
_cell_measurement_theta_max 30.54
_cell_measurement_theta_min 2.18
_cell_volume 2014.97(19)
_computing_cell_refinement 'SAINT V8.40B (?, 2016)'
_computing_data_reduction 'SAINT V8.40B (?, 2016)'
_computing_molecular_graphics 'Olex2 1.3 (Dolomanov et al., 2009)'
_computing_publication_material 'Olex2 1.3 (Dolomanov et al., 2009)'
_computing_structure_refinement 'SHELXL 2018/3 (Sheldrick, 2015)'
_computing_structure_solution 'SHELXT 2018/2 (Sheldrick, 2018)'
_diffrn_ambient_temperature 100
_diffrn_measured_fraction_theta_full 1.000
_diffrn_measured_fraction_theta_max 0.999
_diffrn_measurement_device_type 'Bruker APEX-II CCD'
_diffrn_measurement_method '\f and \w scans'
_diffrn_radiation_type MoK\a
_diffrn_radiation_wavelength 0.71073
_diffrn_reflns_av_R_equivalents 0.0484
_diffrn_reflns_av_unetI/netI 0.0425
_diffrn_reflns_Laue_measured_fraction_full 1.000
_diffrn_reflns_Laue_measured_fraction_max 0.999
_diffrn_reflns_limit_h_max 15
_diffrn_reflns_limit_h_min -15
_diffrn_reflns_limit_k_max 19
_diffrn_reflns_limit_k_min -19
_diffrn_reflns_limit_l_max 22
_diffrn_reflns_limit_l_min -22
_diffrn_reflns_number 59696
_diffrn_reflns_point_group_measured_fraction_full 1.000
_diffrn_reflns_point_group_measured_fraction_max 0.999
_diffrn_reflns_theta_full 25.242
_diffrn_reflns_theta_max 30.568
_diffrn_reflns_theta_min 1.601
_diffrn_source_current 30.0
_diffrn_source_power 1.35
_diffrn_source_voltage 45.0
_diffrn_standards_number 0
_exptl_absorpt_coefficient_mu 0.313
_exptl_absorpt_correction_T_max 0.7461
_exptl_absorpt_correction_T_min 0.7222
_exptl_absorpt_correction_type none
_exptl_absorpt_process_details
;
SADABS-2016/2 (Bruker,2016/2) was used for absorption correction.
wR2(int) was 0.0512 before and 0.0486 after correction.
The Ratio of minimum to maximum transmission is 0.9680.
The \l/2 correction factor is Not present.
;
_exptl_crystal_colour yellow
_exptl_crystal_colour_primary yellow
_exptl_crystal_density_diffrn 1.248
_exptl_crystal_description prism
_exptl_crystal_F_000 804
_exptl_crystal_size_max 0.118
_exptl_crystal_size_mid 0.114
_exptl_crystal_size_min 0.08
_refine_diff_density_max 0.472
_refine_diff_density_min -0.355
_refine_diff_density_rms 0.067
_refine_ls_extinction_method none
_refine_ls_goodness_of_fit_ref 1.012
_refine_ls_hydrogen_treatment mixed
_refine_ls_matrix_type full
_refine_ls_number_parameters 469
_refine_ls_number_reflns 12351
_refine_ls_number_restraints 0
_refine_ls_restrained_S_all 1.012
_refine_ls_R_factor_all 0.0449
_refine_ls_R_factor_gt 0.0324
_refine_ls_shift/su_max 0.002
_refine_ls_shift/su_mean 0.000
_refine_ls_structure_factor_coef Fsqd
_refine_ls_weighting_details 'w=1/[\s^2^(Fo^2^)+(0.0303P)^2^+0.7671P] where P=(Fo^2^+2Fc^2^)/3'
_refine_ls_weighting_scheme calc
_refine_ls_wR_factor_gt 0.0691
_refine_ls_wR_factor_ref 0.0736
_reflns_Friedel_coverage 0.000
_reflns_number_gt 10307
_reflns_number_total 12351
_reflns_threshold_expression 'I > 2\s(I)'
_cod_data_source_file d4sc00636d2.cif
_cod_data_source_block ls926
_cod_depositor_comments 'Adding full bibliography for 1571809--1571811.cif.'
_cod_database_code 1571809
_shelx_shelxl_version_number 2018/3
_shelx_space_group_comment
;
The symmetry employed for this shelxl refinement is uniquely defined
by the following loop, which should always be used as a source of
symmetry information in preference to the above space-group names.
They are only intended as comments.
;
_shelx_estimated_absorpt_t_max 0.975
_shelx_estimated_absorpt_t_min 0.964
_olex2_refinement_description
;
1. Fixed Uiso
 At 1.2 times of:
  All C(H) groups, All C(H,H) groups
 At 1.5 times of:
  All C(H,H,H) groups
2.a Ternary CH refined with riding coordinates:
 C4(H4), C1(H1), C34(H34), C31(H31), C37(H37), C40(H40)
2.b Secondary CH2 refined with riding coordinates:
 C27(H27A,H27B), C26(H26A,H26B), C2(H2A,H2B)
2.c Aromatic/amide H refined with riding coordinates:
 C10(H10), C13(H13), C23(H23), C11(H11), C17(H17), C9(H9), C19(H19), C20(H20),
 C7(H7), C8(H8), C21(H21), C22(H22), C14(H14), C16(H16), C15(H15)
2.d Idealised Me refined as rotating group:
 C39(H39A,H39B,H39C), C36(H36A,H36B,H36C), C42(H42A,H42B,H42C), C38(H38A,H38B,
 H38C), C33(H33A,H33B,H33C), C32(H32A,H32B,H32C), C30(H30A,H30B,H30C), C29(H29A,
 H29B,H29C), C41(H41A,H41B,H41C), C35(H35A,H35B,H35C)
;
_olex2_submission_special_instructions 'No special instructions were received'

loop_
_space_group_symop_operation_xyz
'x, y, z'
'-x, -y, -z'

loop_
_atom_site_label
_atom_site_type_symbol
_atom_site_fract_x
_atom_site_fract_y
_atom_site_fract_z
_atom_site_U_iso_or_equiv
_atom_site_adp_type
_atom_site_occupancy
_atom_site_site_symmetry_order
_atom_site_calc_flag
_atom_site_refinement_flags_posn
_atom_site_refinement_flags_adp
_atom_site_refinement_flags_occupancy
_atom_site_disorder_assembly
_atom_site_disorder_group
Zr1 Zr 0.43244(2) 0.79138(2) 0.71691(2) 0.00860(4) Uani 1 1 d . . . . .
O2 O 0.27304(10) 0.95070(7) 0.73398(7) 0.01280(19) Uani 1 1 d . . . . .
O1 O 0.64059(10) 0.66112(7) 0.70232(7) 0.01183(19) Uani 1 1 d . . . . .
N3 N 0.21826(12) 0.81340(9) 0.80290(8) 0.0116(2) Uani 1 1 d . . . . .
N2 N 0.44470(12) 0.63132(9) 0.77271(8) 0.0108(2) Uani 1 1 d . . . . .
N1 N 0.43175(12) 0.79183(9) 0.58153(8) 0.0111(2) Uani 1 1 d . . . . .
N5 N 0.03757(12) 0.98580(9) 0.79725(8) 0.0117(2) Uani 1 1 d . . . . .
N4 N 0.66105(12) 0.48721(9) 0.72365(8) 0.0113(2) Uani 1 1 d . . . . .
C12 C 0.57867(15) 0.76803(11) 0.42349(10) 0.0146(3) Uani 1 1 d . . . . .
C4 C 0.62524(14) 0.86656(10) 0.68918(9) 0.0117(2) Uani 1 1 d . . . . .
H4 H 0.724320 0.816094 0.678042 0.014 Uiso 1 1 calc R U . . .
C25 C 0.17103(14) 0.91654(10) 0.77983(9) 0.0103(2) Uani 1 1 d . . . . .
C18 C 0.30585(14) 0.78771(10) 0.57104(9) 0.0117(2) Uani 1 1 d . . . . .
C3 C 0.56904(14) 0.90333(10) 0.61667(9) 0.0117(2) Uani 1 1 d . . . . .
C27 C 0.14233(14) 0.74849(10) 0.86398(9) 0.0125(3) Uani 1 1 d . . . . .
H27A H 0.095487 0.724145 0.830667 0.015 Uiso 1 1 calc R U . . .
H27B H 0.068272 0.791314 0.911784 0.015 Uiso 1 1 calc R U . . .
C24 C 0.58238(14) 0.58969(10) 0.73430(9) 0.0103(2) Uani 1 1 d . . . . .
C1 C 0.51501(14) 0.83729(10) 0.50162(9) 0.0118(2) Uani 1 1 d . . . . .
H1 H 0.451048 0.906684 0.482086 0.014 Uiso 1 1 calc R U . . .
C34 C 0.59783(15) 0.40912(11) 0.71972(10) 0.0140(3) Uani 1 1 d . . . . .
H34 H 0.493665 0.446046 0.731160 0.017 Uiso 1 1 calc R U . . .
C31 C 0.81701(14) 0.45234(11) 0.70055(10) 0.0147(3) Uani 1 1 d . . . . .
H31 H 0.850846 0.374210 0.699097 0.018 Uiso 1 1 calc R U . . .
C10 C 0.57360(17) 0.82059(13) 1.01890(10) 0.0208(3) Uani 1 1 d . . . . .
H10 H 0.518196 0.844931 1.076102 0.025 Uiso 1 1 calc R U . . .
C26 C 0.35245(14) 0.57960(10) 0.83534(9) 0.0121(3) Uani 1 1 d . . . . .
H26A H 0.409784 0.515967 0.865150 0.015 Uiso 1 1 calc R U . . .
H26B H 0.304021 0.557030 0.801881 0.015 Uiso 1 1 calc R U . . .
C13 C 0.64435(16) 0.66055(12) 0.43810(12) 0.0223(3) Uani 1 1 d . . . . .
H13 H 0.643291 0.629816 0.497524 0.027 Uiso 1 1 calc R U . . .
C23 C 0.22643(15) 0.86020(11) 0.51484(10) 0.0158(3) Uani 1 1 d . . . . .
H23 H 0.260503 0.912876 0.478405 0.019 Uiso 1 1 calc R U . . .
C5 C 0.54622(14) 0.88032(10) 0.78000(9) 0.0118(2) Uani 1 1 d . . . . .
C11 C 0.52548(15) 0.86608(12) 0.94329(10) 0.0157(3) Uani 1 1 d . . . . .
H11 H 0.437115 0.921460 0.949656 0.019 Uiso 1 1 calc R U . . .
C17 C 0.57995(18) 0.81117(13) 0.33604(10) 0.0211(3) Uani 1 1 d . . . . .
H17 H 0.533493 0.884404 0.325389 0.025 Uiso 1 1 calc R U . . .
C9 C 0.70260(18) 0.73951(13) 1.01141(10) 0.0225(3) Uani 1 1 d . . . . .
H9 H 0.735516 0.707779 1.063180 0.027 Uiso 1 1 calc R U . . .
C37 C -0.08776(14) 0.95469(11) 0.81368(10) 0.0132(3) Uani 1 1 d . . . . .
H37 H -0.053781 0.876341 0.814054 0.016 Uiso 1 1 calc R U . . .
C19 C 0.25199(15) 0.70963(11) 0.62118(10) 0.0155(3) Uani 1 1 d . . . . .
H19 H 0.304976 0.657220 0.657510 0.019 Uiso 1 1 calc R U . . .
C40 C 0.01435(15) 1.10026(10) 0.78829(10) 0.0154(3) Uani 1 1 d . . . . .
H40 H -0.090066 1.136561 0.806941 0.019 Uiso 1 1 calc R U . . .
C28 C 0.24145(14) 0.65230(10) 0.90713(9) 0.0124(3) Uani 1 1 d . . . . .
C39 C -0.16018(16) 0.99962(12) 0.73774(11) 0.0191(3) Uani 1 1 d . . . . .
H39A H -0.194878 1.076587 0.735416 0.029 Uiso 1 1 calc R U . . .
H39B H -0.239571 0.974880 0.748439 0.029 Uiso 1 1 calc R U . . .
H39C H -0.092618 0.976263 0.680575 0.029 Uiso 1 1 calc R U . . .
C36 C 0.62260(17) 0.31946(11) 0.79264(12) 0.0224(3) Uani 1 1 d . . . . .
H36A H 0.724158 0.283848 0.785217 0.034 Uiso 1 1 calc R U . . .
H36B H 0.580220 0.269181 0.787799 0.034 Uiso 1 1 calc R U . . .
H36C H 0.579330 0.347765 0.851761 0.034 Uiso 1 1 calc R U . . .
C20 C 0.12309(16) 0.70729(12) 0.61888(11) 0.0195(3) Uani 1 1 d . . . . .
H20 H 0.087813 0.655168 0.655293 0.023 Uiso 1 1 calc R U . . .
C6 C 0.60417(14) 0.83233(11) 0.85724(9) 0.0123(3) Uani 1 1 d . . . . .
C2 C 0.63211(15) 0.85625(11) 0.52760(9) 0.0130(3) Uani 1 1 d . . . . .
H2A H 0.710029 0.789034 0.531932 0.016 Uiso 1 1 calc R U . . .
H2B H 0.670298 0.904758 0.481554 0.016 Uiso 1 1 calc R U . . .
C42 C 0.06461(17) 1.14468(12) 0.69236(11) 0.0220(3) Uani 1 1 d . . . . .
H42A H 0.167891 1.117934 0.673353 0.033 Uiso 1 1 calc R U . . .
H42B H 0.030899 1.221603 0.690327 0.033 Uiso 1 1 calc R U . . .
H42C H 0.027234 1.122927 0.651982 0.033 Uiso 1 1 calc R U . . .
C38 C -0.18912(15) 0.98425(12) 0.90511(10) 0.0197(3) Uani 1 1 d . . . . .
H38A H -0.139203 0.952410 0.952002 0.030 Uiso 1 1 calc R U . . .
H38B H -0.267479 0.958470 0.915411 0.030 Uiso 1 1 calc R U . . .
H38C H -0.225884 1.060896 0.906720 0.030 Uiso 1 1 calc R U . . .
C33 C 0.86634(16) 0.47252(13) 0.77497(11) 0.0231(3) Uani 1 1 d . . . . .
H33A H 0.836741 0.548439 0.779026 0.035 Uiso 1 1 calc R U . . .
H33B H 0.969367 0.442007 0.761587 0.035 Uiso 1 1 calc R U . . .
H33C H 0.824674 0.440100 0.832204 0.035 Uiso 1 1 calc R U . . .
C7 C 0.73513(15) 0.75138(11) 0.85119(10) 0.0156(3) Uani 1 1 d . . . . .
H7 H 0.792190 0.727551 0.794122 0.019 Uiso 1 1 calc R U . . .
C32 C 0.88623(16) 0.49384(13) 0.60796(11) 0.0231(3) Uani 1 1 d . . . . .
H32A H 0.847261 0.482765 0.562873 0.035 Uiso 1 1 calc R U . . .
H32B H 0.988210 0.456231 0.593452 0.035 Uiso 1 1 calc R U . . .
H32C H 0.867581 0.569138 0.608198 0.035 Uiso 1 1 calc R U . . .
C8 C 0.78264(16) 0.70557(12) 0.92719(10) 0.0196(3) Uani 1 1 d . . . . .
H8 H 0.871037 0.650307 0.921459 0.024 Uiso 1 1 calc R U . . .
C30 C 0.31143(16) 0.68604(12) 0.96289(10) 0.0182(3) Uani 1 1 d . . . . .
H30A H 0.369508 0.726131 0.923816 0.027 Uiso 1 1 calc R U . . .
H30B H 0.371011 0.623575 0.991214 0.027 Uiso 1 1 calc R U . . .
H30C H 0.238633 0.730058 1.009371 0.027 Uiso 1 1 calc R U . . .
C29 C 0.15184(15) 0.58835(11) 0.96837(10) 0.0177(3) Uani 1 1 d . . . . .
H29A H 0.075720 0.632983 1.013137 0.027 Uiso 1 1 calc R U . . .
H29B H 0.211309 0.528144 0.998834 0.027 Uiso 1 1 calc R U . . .
H29C H 0.111344 0.563156 0.932169 0.027 Uiso 1 1 calc R U . . .
C21 C 0.04541(15) 0.78016(12) 0.56405(11) 0.0198(3) Uani 1 1 d . . . . .
H21 H -0.042427 0.778359 0.562210 0.024 Uiso 1 1 calc R U . . .
C41 C 0.07386(17) 1.12761(13) 0.85411(12) 0.0238(3) Uani 1 1 d . . . . .
H41A H 0.033047 1.102895 0.915206 0.036 Uiso 1 1 calc R U . . .
H41B H 0.050192 1.203987 0.850569 0.036 Uiso 1 1 calc R U . . .
H41C H 0.176562 1.093528 0.838833 0.036 Uiso 1 1 calc R U . . .
C22 C 0.09907(16) 0.85580(12) 0.51193(11) 0.0199(3) Uani 1 1 d . . . . .
H22 H 0.047588 0.905614 0.473438 0.024 Uiso 1 1 calc R U . . .
C14 C 0.71184(18) 0.59752(14) 0.36602(14) 0.0309(4) Uani 1 1 d . . . . .
H14 H 0.756064 0.523930 0.376477 0.037 Uiso 1 1 calc R U . . .
C35 C 0.65095(18) 0.36836(13) 0.62623(11) 0.0254(3) Uani 1 1 d . . . . .
H35A H 0.632414 0.427843 0.581264 0.038 Uiso 1 1 calc R U . . .
H35B H 0.601868 0.321512 0.623874 0.038 Uiso 1 1 calc R U . . .
H35C H 0.752568 0.329621 0.613686 0.038 Uiso 1 1 calc R U . . .
C16 C 0.64838(19) 0.74846(15) 0.26399(11) 0.0284(4) Uani 1 1 d . . . . .
H16 H 0.649510 0.778924 0.204490 0.034 Uiso 1 1 calc R U . . .
C15 C 0.71460(18) 0.64191(16) 0.27917(13) 0.0326(4) Uani 1 1 d . . . . .
H15 H 0.762108 0.598969 0.230051 0.039 Uiso 1 1 calc R U . . .
H3 H 0.4796(19) 0.9598(14) 0.6217(12) 0.019(4) Uiso 1 1 d . . . . .
H5 H 0.4641(17) 0.9418(13) 0.7913(11) 0.012(4) Uiso 1 1 d . . . . .

loop_
_atom_site_aniso_label
_atom_site_aniso_U_11
_atom_site_aniso_U_22
_atom_site_aniso_U_33
_atom_site_aniso_U_23
_atom_site_aniso_U_13
_atom_site_aniso_U_12
Zr1 0.00704(6) 0.00798(6) 0.00937(6) 0.00018(4) -0.00125(4) -0.00211(4)
O2 0.0092(4) 0.0095(4) 0.0174(5) 0.0006(4) -0.0014(4) -0.0030(3)
O1 0.0088(4) 0.0098(4) 0.0152(5) 0.0002(4) -0.0019(4) -0.0029(3)
N3 0.0094(5) 0.0085(5) 0.0131(5) 0.0007(4) -0.0006(4) -0.0015(4)
N2 0.0090(5) 0.0092(5) 0.0118(5) 0.0003(4) -0.0011(4) -0.0023(4)
N1 0.0117(5) 0.0123(5) 0.0106(5) 0.0009(4) -0.0030(4) -0.0062(4)
N5 0.0084(5) 0.0083(5) 0.0166(6) -0.0019(4) -0.0024(4) -0.0013(4)
N4 0.0074(5) 0.0097(5) 0.0151(6) -0.0023(4) -0.0017(4) -0.0014(4)
C12 0.0132(6) 0.0194(7) 0.0141(7) -0.0050(5) -0.0018(5) -0.0083(5)
C4 0.0108(6) 0.0120(6) 0.0135(6) -0.0017(5) -0.0010(5) -0.0068(5)
C25 0.0102(6) 0.0105(6) 0.0096(6) -0.0015(5) -0.0027(5) -0.0023(5)
C18 0.0116(6) 0.0125(6) 0.0113(6) -0.0040(5) -0.0023(5) -0.0034(5)
C3 0.0127(6) 0.0117(6) 0.0116(6) -0.0005(5) -0.0017(5) -0.0068(5)
C27 0.0097(6) 0.0114(6) 0.0131(6) 0.0008(5) -0.0004(5) -0.0028(5)
C24 0.0101(6) 0.0103(6) 0.0095(6) 0.0002(5) -0.0038(5) -0.0020(5)
C1 0.0138(6) 0.0116(6) 0.0102(6) -0.0010(5) -0.0030(5) -0.0047(5)
C34 0.0118(6) 0.0117(6) 0.0176(7) -0.0035(5) -0.0022(5) -0.0032(5)
C31 0.0072(6) 0.0131(6) 0.0200(7) -0.0026(5) -0.0026(5) 0.0006(5)
C10 0.0242(8) 0.0266(8) 0.0112(7) -0.0019(6) -0.0015(6) -0.0104(6)
C26 0.0106(6) 0.0102(6) 0.0131(6) 0.0013(5) -0.0012(5) -0.0031(5)
C13 0.0181(7) 0.0210(7) 0.0271(8) -0.0070(6) -0.0072(6) -0.0025(6)
C23 0.0172(7) 0.0155(6) 0.0156(7) 0.0000(5) -0.0068(6) -0.0052(5)
C5 0.0109(6) 0.0109(6) 0.0127(6) -0.0016(5) -0.0024(5) -0.0029(5)
C11 0.0137(6) 0.0196(7) 0.0130(7) -0.0029(5) -0.0005(5) -0.0065(5)
C17 0.0291(8) 0.0271(8) 0.0142(7) -0.0031(6) -0.0029(6) -0.0190(7)
C9 0.0278(8) 0.0278(8) 0.0144(7) 0.0025(6) -0.0100(6) -0.0105(7)
C37 0.0091(6) 0.0122(6) 0.0168(7) -0.0004(5) -0.0024(5) -0.0032(5)
C19 0.0160(7) 0.0156(6) 0.0165(7) 0.0012(5) -0.0061(6) -0.0066(5)
C40 0.0108(6) 0.0088(6) 0.0239(8) -0.0024(5) -0.0035(5) -0.0006(5)
C28 0.0105(6) 0.0118(6) 0.0114(6) 0.0009(5) -0.0004(5) -0.0028(5)
C39 0.0179(7) 0.0191(7) 0.0234(8) -0.0006(6) -0.0091(6) -0.0072(6)
C36 0.0199(7) 0.0117(6) 0.0327(9) 0.0028(6) -0.0068(7) -0.0043(6)
C20 0.0173(7) 0.0212(7) 0.0227(8) -0.0039(6) -0.0030(6) -0.0104(6)
C6 0.0126(6) 0.0137(6) 0.0119(6) -0.0006(5) -0.0024(5) -0.0070(5)
C2 0.0142(6) 0.0156(6) 0.0103(6) -0.0012(5) -0.0012(5) -0.0075(5)
C42 0.0203(7) 0.0150(7) 0.0284(8) 0.0060(6) -0.0088(7) -0.0052(6)
C38 0.0132(7) 0.0247(8) 0.0190(7) -0.0035(6) 0.0001(6) -0.0067(6)
C33 0.0143(7) 0.0264(8) 0.0281(9) -0.0052(7) -0.0102(6) -0.0013(6)
C7 0.0152(7) 0.0185(7) 0.0123(6) -0.0027(5) -0.0027(5) -0.0051(5)
C32 0.0129(7) 0.0251(8) 0.0240(8) -0.0025(6) 0.0017(6) -0.0034(6)
C8 0.0175(7) 0.0208(7) 0.0208(8) 0.0001(6) -0.0087(6) -0.0046(6)
C30 0.0193(7) 0.0194(7) 0.0140(7) -0.0023(6) -0.0034(6) -0.0049(6)
C29 0.0149(7) 0.0160(7) 0.0160(7) 0.0039(5) 0.0000(5) -0.0040(5)
C21 0.0117(6) 0.0259(8) 0.0234(8) -0.0095(6) -0.0045(6) -0.0047(6)
C41 0.0223(8) 0.0211(7) 0.0290(9) -0.0120(7) -0.0032(7) -0.0068(6)
C22 0.0176(7) 0.0211(7) 0.0207(8) -0.0044(6) -0.0101(6) -0.0011(6)
C14 0.0190(8) 0.0267(9) 0.0466(11) -0.0204(8) -0.0068(8) -0.0008(7)
C35 0.0219(8) 0.0280(8) 0.0277(9) -0.0150(7) 0.0005(7) -0.0096(7)
C16 0.0329(9) 0.0466(11) 0.0162(8) -0.0110(7) 0.0021(7) -0.0279(8)
C15 0.0189(8) 0.0524(12) 0.0326(10) -0.0285(9) 0.0048(7) -0.0164(8)

loop_
_atom_type_symbol
_atom_type_description
_atom_type_scat_dispersion_real
_atom_type_scat_dispersion_imag
_atom_type_scat_source
C C 0.0033 0.0016 'International Tables Vol C Tables 4.2.6.8 and 6.1.1.4'
H H 0.0000 0.0000 'International Tables Vol C Tables 4.2.6.8 and 6.1.1.4'
N N 0.0061 0.0033 'International Tables Vol C Tables 4.2.6.8 and 6.1.1.4'
O O 0.0106 0.0060 'International Tables Vol C Tables 4.2.6.8 and 6.1.1.4'
Zr Zr -2.9673 0.5597 'International Tables Vol C Tables 4.2.6.8 and 6.1.1.4'

loop_
_geom_angle_atom_site_label_1
_geom_angle_atom_site_label_2
_geom_angle_atom_site_label_3
_geom_angle
_geom_angle_site_symmetry_1
_geom_angle_site_symmetry_3
_geom_angle_publ_flag
O2 Zr1 O1 159.93(4) . . ?
O2 Zr1 C4 90.05(4) . . ?
O2 Zr1 C25 29.40(4) . . ?
O2 Zr1 C3 78.57(4) . . ?
O2 Zr1 C24 165.89(4) . . ?
O2 Zr1 C5 77.73(4) . . ?
O1 Zr1 C4 70.29(4) . . ?
O1 Zr1 C25 163.56(4) . . ?
O1 Zr1 C3 86.13(4) . . ?
O1 Zr1 C24 29.39(4) . . ?
O1 Zr1 C5 83.31(4) . . ?
N3 Zr1 O2 59.43(4) . . ?
N3 Zr1 O1 134.84(4) . . ?
N3 Zr1 C4 139.31(4) . . ?
N3 Zr1 C25 30.33(4) . . ?
N3 Zr1 C3 137.97(4) . . ?
N3 Zr1 C24 107.38(4) . . ?
N3 Zr1 C5 108.87(4) . . ?
N2 Zr1 O2 136.51(4) . . ?
N2 Zr1 O1 59.14(4) . . ?
N2 Zr1 N3 77.20(4) . . ?
N2 Zr1 C4 125.15(4) . . ?
N2 Zr1 C25 107.49(4) . . ?
N2 Zr1 C3 144.80(4) . . ?
N2 Zr1 C24 30.25(4) . . ?
N2 Zr1 C5 116.70(4) . . ?
N1 Zr1 O2 93.72(4) . . ?
N1 Zr1 O1 93.25(4) . . ?
N1 Zr1 N3 108.71(4) . . ?
N1 Zr1 N2 103.68(4) . . ?
N1 Zr1 C4 98.73(4) . . ?
N1 Zr1 C25 99.69(4) . . ?
N1 Zr1 C3 70.31(4) . . ?
N1 Zr1 C24 95.67(4) . . ?
N1 Zr1 C5 129.42(4) . . ?
C4 Zr1 C25 117.13(4) . . ?
C4 Zr1 C3 31.66(4) . . ?
C4 Zr1 C24 98.89(4) . . ?
C25 Zr1 C24 137.70(4) . . ?
C3 Zr1 C25 107.70(4) . . ?
C3 Zr1 C24 114.57(4) . . ?
C5 Zr1 C4 32.97(4) . . ?
C5 Zr1 C25 96.03(4) . . ?
C5 Zr1 C3 59.12(4) . . ?
C5 Zr1 C24 104.03(4) . . ?
C25 O2 Zr1 94.00(8) . . ?
C24 O1 Zr1 92.89(7) . . ?
C25 N3 Zr1 93.60(8) . . ?
C25 N3 C27 128.98(11) . . ?
C27 N3 Zr1 137.42(8) . . ?
C24 N2 Zr1 94.04(8) . . ?
C24 N2 C26 128.13(11) . . ?
C26 N2 Zr1 137.57(8) . . ?
C18 N1 Zr1 114.45(8) . . ?
C18 N1 C1 114.72(11) . . ?
C1 N1 Zr1 125.92(8) . . ?
C25 N5 C37 123.11(11) . . ?
C25 N5 C40 119.17(11) . . ?
C37 N5 C40 117.24(10) . . ?
C24 N4 C34 121.67(11) . . ?
C24 N4 C31 120.61(11) . . ?
C31 N4 C34 116.98(11) . . ?
C13 C12 C1 119.95(13) . . ?
C13 C12 C17 118.88(14) . . ?
C17 C12 C1 121.06(13) . . ?
Zr1 C4 H4 117.3 . . ?
C3 C4 Zr1 74.39(8) . . ?
C3 C4 H4 117.3 . . ?
C3 C4 C5 124.52(13) . . ?
C5 C4 Zr1 72.74(8) . . ?
C5 C4 H4 117.3 . . ?
O2 C25 Zr1 56.60(6) . . ?
O2 C25 N3 111.90(11) . . ?
O2 C25 N5 118.55(12) . . ?
N3 C25 Zr1 56.07(7) . . ?
N3 C25 N5 129.55(12) . . ?
N5 C25 Zr1 170.27(10) . . ?
C23 C18 N1 123.85(12) . . ?
C19 C18 N1 119.33(12) . . ?
C19 C18 C23 116.78(13) . . ?
Zr1 C3 H3 86.8(10) . . ?
C4 C3 Zr1 73.95(8) . . ?
C4 C3 C2 124.40(13) . . ?
C4 C3 H3 120.6(10) . . ?
C2 C3 Zr1 106.21(8) . . ?
C2 C3 H3 114.8(10) . . ?
N3 C27 H27A 109.3 . . ?
N3 C27 H27B 109.3 . . ?
N3 C27 C28 111.80(11) . . ?
H27A C27 H27B 107.9 . . ?
C28 C27 H27A 109.3 . . ?
C28 C27 H27B 109.3 . . ?
O1 C24 Zr1 57.72(6) . . ?
O1 C24 N2 112.12(11) . . ?
O1 C24 N4 119.61(12) . . ?
N2 C24 Zr1 55.70(7) . . ?
N2 C24 N4 128.23(12) . . ?
N4 C24 Zr1 167.27(10) . . ?
N1 C1 C12 112.69(11) . . ?
N1 C1 H1 108.3 . . ?
N1 C1 C2 109.11(11) . . ?
C12 C1 H1 108.3 . . ?
C12 C1 C2 110.05(11) . . ?
C2 C1 H1 108.3 . . ?
N4 C34 H34 107.4 . . ?
N4 C34 C36 111.64(12) . . ?
N4 C34 C35 111.03(12) . . ?
C36 C34 H34 107.4 . . ?
C36 C34 C35 111.70(13) . . ?
C35 C34 H34 107.4 . . ?
N4 C31 H31 105.9 . . ?
N4 C31 C33 110.73(12) . . ?
N4 C31 C32 115.11(12) . . ?
C33 C31 H31 105.9 . . ?
C33 C31 C32 112.46(13) . . ?
C32 C31 H31 105.9 . . ?
C11 C10 H10 119.9 . . ?
C11 C10 C9 120.28(14) . . ?
C9 C10 H10 119.9 . . ?
N2 C26 H26A 109.2 . . ?
N2 C26 H26B 109.2 . . ?
N2 C26 C28 111.92(11) . . ?
H26A C26 H26B 107.9 . . ?
C28 C26 H26A 109.2 . . ?
C28 C26 H26B 109.2 . . ?
C12 C13 H13 119.8 . . ?
C12 C13 C14 120.32(16) . . ?
C14 C13 H13 119.8 . . ?
C18 C23 H23 119.5 . . ?
C22 C23 C18 120.98(14) . . ?
C22 C23 H23 119.5 . . ?
Zr1 C5 H5 93.3(10) . . ?
C4 C5 Zr1 74.29(8) . . ?
C4 C5 C6 124.16(12) . . ?
C4 C5 H5 116.9(10) . . ?
C6 C5 Zr1 121.39(9) . . ?
C6 C5 H5 115.1(10) . . ?
C10 C11 H11 119.1 . . ?
C10 C11 C6 121.72(14) . . ?
C6 C11 H11 119.1 . . ?
C12 C17 H17 119.6 . . ?
C16 C17 C12 120.83(16) . . ?
C16 C17 H17 119.6 . . ?
C10 C9 H9 120.5 . . ?
C8 C9 C10 119.05(14) . . ?
C8 C9 H9 120.5 . . ?
N5 C37 H37 107.3 . . ?
N5 C37 C39 110.98(11) . . ?
N5 C37 C38 111.64(12) . . ?
C39 C37 H37 107.3 . . ?
C38 C37 H37 107.3 . . ?
C38 C37 C39 112.07(12) . . ?
C18 C19 H19 119.2 . . ?
C20 C19 C18 121.59(13) . . ?
C20 C19 H19 119.2 . . ?
N5 C40 H40 106.2 . . ?
N5 C40 C42 114.53(12) . . ?
N5 C40 C41 111.01(12) . . ?
C42 C40 H40 106.2 . . ?
C41 C40 H40 106.2 . . ?
C41 C40 C42 112.13(13) . . ?
C26 C28 C27 110.91(11) . . ?
C30 C28 C27 111.20(11) . . ?
C30 C28 C26 111.11(11) . . ?
C30 C28 C29 109.36(12) . . ?
C29 C28 C27 107.55(11) . . ?
C29 C28 C26 106.51(11) . . ?
C37 C39 H39A 109.5 . . ?
C37 C39 H39B 109.5 . . ?
C37 C39 H39C 109.5 . . ?
H39A C39 H39B 109.5 . . ?
H39A C39 H39C 109.5 . . ?
H39B C39 H39C 109.5 . . ?
C34 C36 H36A 109.5 . . ?
C34 C36 H36B 109.5 . . ?
C34 C36 H36C 109.5 . . ?
H36A C36 H36B 109.5 . . ?
H36A C36 H36C 109.5 . . ?
H36B C36 H36C 109.5 . . ?
C19 C20 H20 119.6 . . ?
C21 C20 C19 120.77(14) . . ?
C21 C20 H20 119.6 . . ?
C11 C6 C5 119.56(13) . . ?
C7 C6 C5 123.48(12) . . ?
C7 C6 C11 116.95(13) . . ?
C3 C2 C1 107.86(11) . . ?
C3 C2 H2A 110.1 . . ?
C3 C2 H2B 110.1 . . ?
C1 C2 H2A 110.1 . . ?
C1 C2 H2B 110.1 . . ?
H2A C2 H2B 108.4 . . ?
C40 C42 H42A 109.5 . . ?
C40 C42 H42B 109.5 . . ?
C40 C42 H42C 109.5 . . ?
H42A C42 H42B 109.5 . . ?
H42A C42 H42C 109.5 . . ?
H42B C42 H42C 109.5 . . ?
C37 C38 H38A 109.5 . . ?
C37 C38 H38B 109.5 . . ?
C37 C38 H38C 109.5 . . ?
H38A C38 H38B 109.5 . . ?
H38A C38 H38C 109.5 . . ?
H38B C38 H38C 109.5 . . ?
C31 C33 H33A 109.5 . . ?
C31 C33 H33B 109.5 . . ?
C31 C33 H33C 109.5 . . ?
H33A C33 H33B 109.5 . . ?
H33A C33 H33C 109.5 . . ?
H33B C33 H33C 109.5 . . ?
C6 C7 H7 119.4 . . ?
C8 C7 C6 121.16(13) . . ?
C8 C7 H7 119.4 . . ?
C31 C32 H32A 109.5 . . ?
C31 C32 H32B 109.5 . . ?
C31 C32 H32C 109.5 . . ?
H32A C32 H32B 109.5 . . ?
H32A C32 H32C 109.5 . . ?
H32B C32 H32C 109.5 . . ?
C9 C8 C7 120.83(14) . . ?
C9 C8 H8 119.6 . . ?
C7 C8 H8 119.6 . . ?
C28 C30 H30A 109.5 . . ?
C28 C30 H30B 109.5 . . ?
C28 C30 H30C 109.5 . . ?
H30A C30 H30B 109.5 . . ?
H30A C30 H30C 109.5 . . ?
H30B C30 H30C 109.5 . . ?
C28 C29 H29A 109.5 . . ?
C28 C29 H29B 109.5 . . ?
C28 C29 H29C 109.5 . . ?
H29A C29 H29B 109.5 . . ?
H29A C29 H29C 109.5 . . ?
H29B C29 H29C 109.5 . . ?
C20 C21 H21 120.8 . . ?
C20 C21 C22 118.41(14) . . ?
C22 C21 H21 120.8 . . ?
C40 C41 H41A 109.5 . . ?
C40 C41 H41B 109.5 . . ?
C40 C41 H41C 109.5 . . ?
H41A C41 H41B 109.5 . . ?
H41A C41 H41C 109.5 . . ?
H41B C41 H41C 109.5 . . ?
C23 C22 H22 119.3 . . ?
C21 C22 C23 121.40(14) . . ?
C21 C22 H22 119.3 . . ?
C13 C14 H14 119.9 . . ?
C15 C14 C13 120.14(17) . . ?
C15 C14 H14 119.9 . . ?
C34 C35 H35A 109.5 . . ?
C34 C35 H35B 109.5 . . ?
C34 C35 H35C 109.5 . . ?
H35A C35 H35B 109.5 . . ?
H35A C35 H35C 109.5 . . ?
H35B C35 H35C 109.5 . . ?
C17 C16 H16 120.1 . . ?
C15 C16 C17 119.82(17) . . ?
C15 C16 H16 120.1 . . ?
C14 C15 H15 120.0 . . ?
C16 C15 C14 120.00(16) . . ?
C16 C15 H15 120.0 . . ?

loop_
_geom_bond_atom_site_label_1
_geom_bond_atom_site_label_2
_geom_bond_distance
_geom_bond_site_symmetry_2
_geom_bond_publ_flag
Zr1 O2 2.2112(9) . ?
Zr1 O1 2.2369(9) . ?
Zr1 N3 2.1966(11) . ?
Zr1 N2 2.1885(11) . ?
Zr1 N1 2.1262(12) . ?
Zr1 C4 2.5134(13) . ?
Zr1 C25 2.6422(13) . ?
Zr1 C3 2.5189(13) . ?
Zr1 C24 2.6424(13) . ?
Zr1 C5 2.4934(14) . ?
O2 C25 1.3002(16) . ?
O1 C24 1.2984(16) . ?
N3 C25 1.3367(16) . ?
N3 C27 1.4564(17) . ?
N2 C24 1.3345(17) . ?
N2 C26 1.4523(17) . ?
N1 C18 1.4165(17) . ?
N1 C1 1.4816(17) . ?
N5 C25 1.3528(17) . ?
N5 C37 1.4807(17) . ?
N5 C40 1.4872(17) . ?
N4 C24 1.3529(16) . ?
N4 C34 1.4830(17) . ?
N4 C31 1.4817(17) . ?
C12 C1 1.5181(19) . ?
C12 C13 1.388(2) . ?
C12 C17 1.391(2) . ?
C4 H4 1.0000 . ?
C4 C3 1.3728(19) . ?
C4 C5 1.4208(19) . ?
C18 C23 1.4087(19) . ?
C18 C19 1.4064(19) . ?
C3 C2 1.5016(19) . ?
C3 H3 0.966(18) . ?
C27 H27A 0.9900 . ?
C27 H27B 0.9900 . ?
C27 C28 1.5424(19) . ?
C1 H1 1.0000 . ?
C1 C2 1.5386(19) . ?
C34 H34 1.0000 . ?
C34 C36 1.526(2) . ?
C34 C35 1.531(2) . ?
C31 H31 1.0000 . ?
C31 C33 1.522(2) . ?
C31 C32 1.529(2) . ?
C10 H10 0.9500 . ?
C10 C11 1.386(2) . ?
C10 C9 1.390(2) . ?
C26 H26A 0.9900 . ?
C26 H26B 0.9900 . ?
C26 C28 1.5399(19) . ?
C13 H13 0.9500 . ?
C13 C14 1.393(2) . ?
C23 H23 0.9500 . ?
C23 C22 1.389(2) . ?
C5 C6 1.4636(19) . ?
C5 H5 0.955(16) . ?
C11 H11 0.9500 . ?
C11 C6 1.4087(19) . ?
C17 H17 0.9500 . ?
C17 C16 1.391(2) . ?
C9 H9 0.9500 . ?
C9 C8 1.388(2) . ?
C37 H37 1.0000 . ?
C37 C39 1.526(2) . ?
C37 C38 1.523(2) . ?
C19 H19 0.9500 . ?
C19 C20 1.390(2) . ?
C40 H40 1.0000 . ?
C40 C42 1.531(2) . ?
C40 C41 1.525(2) . ?
C28 C30 1.529(2) . ?
C28 C29 1.5368(19) . ?
C39 H39A 0.9800 . ?
C39 H39B 0.9800 . ?
C39 H39C 0.9800 . ?
C36 H36A 0.9800 . ?
C36 H36B 0.9800 . ?
C36 H36C 0.9800 . ?
C20 H20 0.9500 . ?
C20 C21 1.387(2) . ?
C6 C7 1.4048(19) . ?
C2 H2A 0.9900 . ?
C2 H2B 0.9900 . ?
C42 H42A 0.9800 . ?
C42 H42B 0.9800 . ?
C42 H42C 0.9800 . ?
C38 H38A 0.9800 . ?
C38 H38B 0.9800 . ?
C38 H38C 0.9800 . ?
C33 H33A 0.9800 . ?
C33 H33B 0.9800 . ?
C33 H33C 0.9800 . ?
C7 H7 0.9500 . ?
C7 C8 1.389(2) . ?
C32 H32A 0.9800 . ?
C32 H32B 0.9800 . ?
C32 H32C 0.9800 . ?
C8 H8 0.9500 . ?
C30 H30A 0.9800 . ?
C30 H30B 0.9800 . ?
C30 H30C 0.9800 . ?
C29 H29A 0.9800 . ?
C29 H29B 0.9800 . ?
C29 H29C 0.9800 . ?
C21 H21 0.9500 . ?
C21 C22 1.388(2) . ?
C41 H41A 0.9800 . ?
C41 H41B 0.9800 . ?
C41 H41C 0.9800 . ?
C22 H22 0.9500 . ?
C14 H14 0.9500 . ?
C14 C15 1.385(3) . ?
C35 H35A 0.9800 . ?
C35 H35B 0.9800 . ?
C35 H35C 0.9800 . ?
C16 H16 0.9500 . ?
C16 C15 1.379(3) . ?
C15 H15 0.9500 . ?

loop_
_geom_torsion_atom_site_label_1
_geom_torsion_atom_site_label_2
_geom_torsion_atom_site_label_3
_geom_torsion_atom_site_label_4
_geom_torsion
_geom_torsion_site_symmetry_1
_geom_torsion_site_symmetry_2
_geom_torsion_site_symmetry_3
_geom_torsion_site_symmetry_4
_geom_torsion_publ_flag
Zr1 O2 C25 N3 9.74(11) . . . . ?
Zr1 O2 C25 N5 -170.16(11) . . . . ?
Zr1 O1 C24 N2 -12.55(11) . . . . ?
Zr1 O1 C24 N4 165.48(11) . . . . ?
Zr1 N3 C25 O2 -9.81(11) . . . . ?
Zr1 N3 C25 N5 170.09(13) . . . . ?
Zr1 N3 C27 C28 28.26(19) . . . . ?
Zr1 N2 C24 O1 12.85(11) . . . . ?
Zr1 N2 C24 N4 -164.97(13) . . . . ?
Zr1 N2 C26 C28 -29.27(19) . . . . ?
Zr1 N1 C18 C23 126.69(12) . . . . ?
Zr1 N1 C18 C19 -51.02(15) . . . . ?
Zr1 N1 C1 C12 138.31(10) . . . . ?
Zr1 N1 C1 C2 15.76(15) . . . . ?
Zr1 C4 C3 C2 -98.91(12) . . . . ?
Zr1 C4 C5 C6 117.59(13) . . . . ?
Zr1 C3 C2 C1 47.94(12) . . . . ?
Zr1 C5 C6 C11 -100.07(13) . . . . ?
Zr1 C5 C6 C7 78.58(15) . . . . ?
N3 C27 C28 C26 -62.73(15) . . . . ?
N3 C27 C28 C30 61.46(15) . . . . ?
N3 C27 C28 C29 -178.83(11) . . . . ?
N2 C26 C28 C27 63.27(15) . . . . ?
N2 C26 C28 C30 -60.96(15) . . . . ?
N2 C26 C28 C29 -179.98(11) . . . . ?
N1 C18 C23 C22 -175.82(13) . . . . ?
N1 C18 C19 C20 174.71(13) . . . . ?
N1 C1 C2 C3 -43.20(14) . . . . ?
C12 C1 C2 C3 -167.33(11) . . . . ?
C12 C13 C14 C15 0.4(2) . . . . ?
C12 C17 C16 C15 0.7(2) . . . . ?
C4 C3 C2 C1 129.32(14) . . . . ?
C4 C5 C6 C11 168.16(13) . . . . ?
C4 C5 C6 C7 -13.2(2) . . . . ?
C25 N3 C27 C28 -152.28(13) . . . . ?
C25 N5 C37 C39 -112.50(14) . . . . ?
C25 N5 C37 C38 121.70(14) . . . . ?
C25 N5 C40 C42 65.93(17) . . . . ?
C25 N5 C40 C41 -62.30(17) . . . . ?
C18 N1 C1 C12 -68.03(15) . . . . ?
C18 N1 C1 C2 169.42(11) . . . . ?
C18 C23 C22 C21 0.0(2) . . . . ?
C18 C19 C20 C21 2.4(2) . . . . ?
C3 C4 C5 Zr1 56.24(12) . . . . ?
C3 C4 C5 C6 173.82(13) . . . . ?
C27 N3 C25 Zr1 -179.64(16) . . . . ?
C27 N3 C25 O2 170.56(13) . . . . ?
C27 N3 C25 N5 -9.6(2) . . . . ?
C24 N2 C26 C28 143.27(13) . . . . ?
C24 N4 C34 C36 -121.99(14) . . . . ?
C24 N4 C34 C35 112.65(14) . . . . ?
C24 N4 C31 C33 63.10(17) . . . . ?
C24 N4 C31 C32 -65.84(17) . . . . ?
C1 N1 C18 C23 -30.06(18) . . . . ?
C1 N1 C18 C19 152.23(12) . . . . ?
C1 C12 C13 C14 -175.38(14) . . . . ?
C1 C12 C17 C16 174.75(14) . . . . ?
C34 N4 C24 Zr1 -77.8(5) . . . . ?
C34 N4 C24 O1 -152.01(12) . . . . ?
C34 N4 C24 N2 25.7(2) . . . . ?
C34 N4 C31 C33 -126.59(13) . . . . ?
C34 N4 C31 C32 104.47(15) . . . . ?
C31 N4 C24 Zr1 92.1(4) . . . . ?
C31 N4 C24 O1 17.84(19) . . . . ?
C31 N4 C24 N2 -164.48(13) . . . . ?
C31 N4 C34 C36 67.81(15) . . . . ?
C31 N4 C34 C35 -57.55(16) . . . . ?
C10 C11 C6 C5 177.74(13) . . . . ?
C10 C11 C6 C7 -1.0(2) . . . . ?
C10 C9 C8 C7 -0.2(2) . . . . ?
C26 N2 C24 Zr1 -174.96(16) . . . . ?
C26 N2 C24 O1 -162.11(13) . . . . ?
C26 N2 C24 N4 20.1(2) . . . . ?
C13 C12 C1 N1 -45.00(18) . . . . ?
C13 C12 C1 C2 77.03(16) . . . . ?
C13 C12 C17 C16 -1.4(2) . . . . ?
C13 C14 C15 C16 -1.1(3) . . . . ?
C23 C18 C19 C20 -3.2(2) . . . . ?
C5 C4 C3 Zr1 -55.52(12) . . . . ?
C5 C4 C3 C2 -154.43(13) . . . . ?
C5 C6 C7 C8 -177.31(13) . . . . ?
C11 C10 C9 C8 0.5(2) . . . . ?
C11 C6 C7 C8 1.4(2) . . . . ?
C17 C12 C1 N1 138.88(14) . . . . ?
C17 C12 C1 C2 -99.09(16) . . . . ?
C17 C12 C13 C14 0.8(2) . . . . ?
C17 C16 C15 C14 0.5(3) . . . . ?
C9 C10 C11 C6 0.1(2) . . . . ?
C37 N5 C25 O2 154.02(12) . . . . ?
C37 N5 C25 N3 -25.9(2) . . . . ?
C37 N5 C40 C42 -106.40(14) . . . . ?
C37 N5 C40 C41 125.36(13) . . . . ?
C19 C18 C23 C22 1.9(2) . . . . ?
C19 C20 C21 C22 -0.3(2) . . . . ?
C40 N5 C25 O2 -17.85(19) . . . . ?
C40 N5 C25 N3 162.27(14) . . . . ?
C40 N5 C37 C39 59.50(16) . . . . ?
C40 N5 C37 C38 -66.30(16) . . . . ?
C20 C21 C22 C23 -0.9(2) . . . . ?
C6 C7 C8 C9 -0.8(2) . . . . ?
